data_4121380
loop_
_publ_author_name
'David E. Herbert'
'Davide Lionetti'
'Jonathan Rittle'
'Theodor Agapie'

_publ_section_title
;
 Heterometallic Triiron-Oxo/Hydroxo Clusters: Effect of Redox-Inactive
 Metals
;
_journal_name_full 'Journal of the American Chemical Society'
_journal_page_first 19075
_journal_page_last 19078
_journal_paper_doi 10.1021/ja4104974
_journal_volume 135
_journal_year 2013
_chemical_formula_sum 'C82 H89 Ca F9 Fe3 N7 O24 S3'
_chemical_formula_weight 2031.41
_chemical_name_systematic
; 
 ? 
;
_space_group_IT_number 14
_symmetry_cell_setting monoclinic
_symmetry_space_group_name_Hall '-P 2ybc'
_symmetry_space_group_name_H-M 'P 1 21/c 1'
_atom_sites_solution_hydrogens geom
_atom_sites_solution_primary direct
_atom_sites_solution_secondary difmap
_audit_creation_method SHELXL-97
_cell_angle_alpha 90.00
_cell_angle_beta 103.928(2)
_cell_angle_gamma 90.00
_cell_formula_units_Z 4
_cell_length_a 15.0308(6)
_cell_length_b 25.1917(10)
_cell_length_c 23.7066(10)
_cell_measurement_reflns_used 9261
_cell_measurement_temperature 100(2)
_cell_measurement_theta_max 34.03
_cell_measurement_theta_min 2.18
_cell_volume 8712.6(6)
_computing_cell_refinement 'Bruker SAINT'
_computing_data_collection 'Bruker APEX2'
_computing_data_reduction 'Bruker SAINT'
_computing_molecular_graphics 'Bruker SHELXTL'
_computing_publication_material 'Bruker SHELXTL'
_computing_structure_refinement 'SHELXL-97 (Sheldrick, 2008)'
_computing_structure_solution 'SHELXS-97 (Sheldrick, 2008)'
_diffrn_ambient_temperature 100(2)
_diffrn_measured_fraction_theta_full 1.000
_diffrn_measured_fraction_theta_max 0.886
_diffrn_measurement_device_type 'Bruker APEX-II CCD'
_diffrn_measurement_method '\f and \w scans'
_diffrn_radiation_monochromator graphite
_diffrn_radiation_source 'fine-focus sealed tube'
_diffrn_radiation_type MoK\a
_diffrn_radiation_wavelength 0.71073
_diffrn_reflns_av_R_equivalents 0.0956
_diffrn_reflns_av_sigmaI/netI 0.0833
_diffrn_reflns_limit_h_max 24
_diffrn_reflns_limit_h_min -24
_diffrn_reflns_limit_k_max 42
_diffrn_reflns_limit_k_min -39
_diffrn_reflns_limit_l_max 39
_diffrn_reflns_limit_l_min -37
_diffrn_reflns_number 311030
_diffrn_reflns_theta_full 25.00
_diffrn_reflns_theta_max 37.22
_diffrn_reflns_theta_min 1.62
_exptl_absorpt_coefficient_mu 0.722
_exptl_absorpt_correction_T_max 0.7473
_exptl_absorpt_correction_T_min 0.6684
_exptl_absorpt_correction_type multi-scan
_exptl_absorpt_process_details SADABS
_exptl_crystal_colour orange
_exptl_crystal_density_diffrn 1.549
_exptl_crystal_description block
_exptl_crystal_F_000 4196
_exptl_crystal_size_max 0.23
_exptl_crystal_size_mid 0.21
_exptl_crystal_size_min 0.18
_refine_diff_density_max 3.049
_refine_diff_density_min -1.835
_refine_diff_density_rms 0.133
_refine_ls_extinction_method none
_refine_ls_goodness_of_fit_ref 1.032
_refine_ls_hydrogen_treatment constr
_refine_ls_matrix_type full
_refine_ls_number_parameters 1217
_refine_ls_number_reflns 39866
_refine_ls_number_restraints 7
_refine_ls_restrained_S_all 1.035
_refine_ls_R_factor_all 0.1284
_refine_ls_R_factor_gt 0.0664
_refine_ls_shift/su_max 0.007
_refine_ls_shift/su_mean 0.000
_refine_ls_structure_factor_coef Fsqd
_refine_ls_weighting_details 'calc w=1/[\s^2^(Fo^2^)+(0.0914P)^2^+13.6955P] where P=(Fo^2^+2Fc^2^)/3'
_refine_ls_weighting_scheme calc
_refine_ls_wR_factor_gt 0.1675
_refine_ls_wR_factor_ref 0.1961
_reflns_number_gt 24672
_reflns_number_total 39866
_reflns_threshold_expression >2sigma(I)
_cod_data_source_file ja4104974_Ca.cif
_cod_data_source_block deh57_sad
_cod_database_code 4121380

loop_
_symmetry_equiv_pos_as_xyz
'x, y, z'
'-x, y+1/2, -z+1/2'
'-x, -y, -z'
'x, -y-1/2, z-1/2'

loop_
_atom_site_label
_atom_site_type_symbol
_atom_site_fract_x
_atom_site_fract_y
_atom_site_fract_z
_atom_site_U_iso_or_equiv
_atom_site_adp_type
_atom_site_occupancy
_atom_site_symmetry_multiplicity
_atom_site_calc_flag
_atom_site_refinement_flags
_atom_site_disorder_assembly
_atom_site_disorder_group
C1 C 0.10909(17) 0.26934(9) 0.14455(10) 0.0148(4) Uani 1 1 d . . .
H1 H 0.0674 0.2819 0.1105 0.018 Uiso 1 1 calc R . .
C2 C 0.20308(17) 0.27147(9) 0.14874(10) 0.0138(4) Uani 1 1 d . . .
C3 C 0.26321(17) 0.24958(9) 0.19735(11) 0.0146(4) Uani 1 1 d . . .
H3 H 0.3270 0.2485 0.1992 0.018 Uiso 1 1 calc R . .
C4 C 0.23072(16) 0.22928(9) 0.24314(10) 0.0135(4) Uani 1 1 d . . .
C5 C 0.13720(16) 0.22757(9) 0.23855(11) 0.0139(4) Uani 1 1 d . . .
H5 H 0.1145 0.2118 0.2687 0.017 Uiso 1 1 calc R . .
C6 C 0.07578(16) 0.24885(9) 0.19003(10) 0.0140(4) Uani 1 1 d . . .
C7 C -0.02341(17) 0.25347(9) 0.18792(11) 0.0149(4) Uani 1 1 d . . .
C8 C -0.05735(16) 0.28171(9) 0.22931(10) 0.0137(4) Uani 1 1 d . . .
C9 C -0.15232(17) 0.28243(10) 0.22352(12) 0.0184(5) Uani 1 1 d . . .
H9 H -0.1762 0.3006 0.2517 0.022 Uiso 1 1 calc R . .
C10 C -0.21230(18) 0.25733(11) 0.17783(13) 0.0223(5) Uani 1 1 d . . .
H10 H -0.2764 0.2583 0.1752 0.027 Uiso 1 1 calc R . .
C11 C -0.17927(19) 0.23087(11) 0.13603(12) 0.0222(5) Uani 1 1 d . . .
H11 H -0.2203 0.2141 0.1042 0.027 Uiso 1 1 calc R . .
C12 C -0.08508(18) 0.22906(10) 0.14114(12) 0.0196(5) Uani 1 1 d . . .
H12 H -0.0621 0.2110 0.1124 0.023 Uiso 1 1 calc R . .
C13 C 0.00494(15) 0.31361(9) 0.27991(10) 0.0125(4) Uani 1 1 d . . .
C14 C 0.04053(16) 0.27834(9) 0.33335(10) 0.0128(4) Uani 1 1 d . . .
C15 C -0.01127(17) 0.23890(10) 0.35127(11) 0.0172(4) Uani 1 1 d . . .
H15 H -0.0745 0.2350 0.3331 0.021 Uiso 1 1 calc R . .
C16 C 0.03103(19) 0.20532(10) 0.39617(12) 0.0208(5) Uani 1 1 d . . .
H16 H -0.0032 0.1782 0.4091 0.025 Uiso 1 1 calc R . .
C17 C 0.12344(19) 0.21164(10) 0.42197(12) 0.0204(5) Uani 1 1 d . . .
H17 H 0.1542 0.1881 0.4516 0.024 Uiso 1 1 calc R . .
C18 C 0.16968(17) 0.25290(9) 0.40368(11) 0.0158(4) Uani 1 1 d . . .
H18 H 0.2323 0.2585 0.4225 0.019 Uiso 1 1 calc R . .
C19 C -0.05010(16) 0.36209(9) 0.29157(11) 0.0141(4) Uani 1 1 d . . .
C20 C -0.09985(18) 0.36572(11) 0.33336(12) 0.0190(5) Uani 1 1 d . . .
H20 H -0.0994 0.3374 0.3599 0.023 Uiso 1 1 calc R . .
C21 C -0.15049(19) 0.41133(12) 0.33596(13) 0.0231(5) Uani 1 1 d . . .
H21 H -0.1841 0.4151 0.3649 0.028 Uiso 1 1 calc R . .
C22 C -0.15124(18) 0.45137(11) 0.29566(13) 0.0215(5) Uani 1 1 d . . .
H22 H -0.1886 0.4819 0.2949 0.026 Uiso 1 1 calc R . .
C23 C -0.09674(17) 0.44617(10) 0.25659(12) 0.0172(4) Uani 1 1 d . . .
H23 H -0.0952 0.4743 0.2301 0.021 Uiso 1 1 calc R . .
C24 C 0.29410(16) 0.21304(9) 0.29903(11) 0.0140(4) Uani 1 1 d . . .
C25 C 0.28654(18) 0.16150(10) 0.31839(11) 0.0180(4) Uani 1 1 d . . .
H25 H 0.2411 0.1387 0.2961 0.022 Uiso 1 1 calc R . .
C26 C 0.3435(2) 0.14243(10) 0.36933(12) 0.0216(5) Uani 1 1 d . . .
H26 H 0.3365 0.1073 0.3821 0.026 Uiso 1 1 calc R . .
C27 C 0.41091(19) 0.17546(10) 0.40146(12) 0.0200(5) Uani 1 1 d . . .
H27 H 0.4531 0.1623 0.4351 0.024 Uiso 1 1 calc R . .
C28 C 0.41623(17) 0.22781(10) 0.38418(11) 0.0177(4) Uani 1 1 d . . .
H28 H 0.4609 0.2506 0.4072 0.021 Uiso 1 1 calc R . .
C29 C 0.35773(16) 0.24787(9) 0.33393(10) 0.0140(4) Uani 1 1 d . . .
C30 C 0.36426(15) 0.30752(9) 0.31947(10) 0.0129(4) Uani 1 1 d . . .
C31 C 0.39406(16) 0.33940(9) 0.37635(10) 0.0147(4) Uani 1 1 d . . .
C32 C 0.48373(17) 0.34942(11) 0.40550(12) 0.0192(5) Uani 1 1 d . . .
H32 H 0.5331 0.3368 0.3906 0.023 Uiso 1 1 calc R . .
C33 C 0.5003(2) 0.37829(12) 0.45706(13) 0.0247(5) Uani 1 1 d . . .
H33 H 0.5614 0.3856 0.4779 0.030 Uiso 1 1 calc R . .
C34 C 0.4275(2) 0.39612(12) 0.47753(13) 0.0263(6) Uani 1 1 d . . .
H34 H 0.4377 0.4157 0.5127 0.032 Uiso 1 1 calc R . .
C35 C 0.33853(19) 0.38506(11) 0.44594(12) 0.0214(5) Uani 1 1 d . . .
H35 H 0.2882 0.3975 0.4599 0.026 Uiso 1 1 calc R . .
C36 C 0.42859(16) 0.31491(9) 0.27865(11) 0.0147(4) Uani 1 1 d . . .
C37 C 0.50738(18) 0.28485(11) 0.28223(12) 0.0202(5) Uani 1 1 d . . .
H37 H 0.5281 0.2608 0.3135 0.024 Uiso 1 1 calc R . .
C38 C 0.5551(2) 0.29070(13) 0.23926(14) 0.0268(6) Uani 1 1 d . . .
H38 H 0.6092 0.2707 0.2408 0.032 Uiso 1 1 calc R . .
C39 C 0.5234(2) 0.32591(13) 0.19412(15) 0.0288(6) Uani 1 1 d . . .
H39 H 0.5540 0.3295 0.1636 0.035 Uiso 1 1 calc R . .
C40 C 0.44617(19) 0.35576(11) 0.19425(12) 0.0221(5) Uani 1 1 d . . .
H40 H 0.4254 0.3808 0.1640 0.027 Uiso 1 1 calc R . .
C41 C 0.24206(17) 0.29987(10) 0.10515(10) 0.0155(4) Uani 1 1 d . . .
C42 C 0.29738(19) 0.27094(11) 0.07661(12) 0.0202(5) Uani 1 1 d . . .
H42 H 0.3059 0.2340 0.0841 0.024 Uiso 1 1 calc R . .
C43 C 0.34015(19) 0.29502(12) 0.03751(12) 0.0227(5) Uani 1 1 d . . .
H43 H 0.3782 0.2748 0.0189 0.027 Uiso 1 1 calc R . .
C44 C 0.32698(19) 0.34854(11) 0.02593(12) 0.0216(5) Uani 1 1 d . . .
H44 H 0.3551 0.3652 -0.0013 0.026 Uiso 1 1 calc R . .
C45 C 0.27243(18) 0.37790(11) 0.05416(11) 0.0180(4) Uani 1 1 d . . .
H45 H 0.2640 0.4147 0.0459 0.022 Uiso 1 1 calc R . .
C46 C 0.22978(16) 0.35491(9) 0.09416(10) 0.0141(4) Uani 1 1 d . . .
C47 C 0.17259(16) 0.39074(9) 0.12521(10) 0.0129(4) Uani 1 1 d . . .
C48 C 0.07035(16) 0.38724(9) 0.09495(10) 0.0138(4) Uani 1 1 d . . .
C49 C 0.03743(19) 0.38309(11) 0.03513(11) 0.0200(5) Uani 1 1 d . . .
H49 H 0.0777 0.3866 0.0100 0.024 Uiso 1 1 calc R . .
C50 C -0.05547(19) 0.37377(12) 0.01263(12) 0.0234(5) Uani 1 1 d . . .
H50 H -0.0793 0.3705 -0.0281 0.028 Uiso 1 1 calc R . .
C51 C -0.11298(19) 0.36936(11) 0.04991(12) 0.0219(5) Uani 1 1 d . . .
H51 H -0.1763 0.3620 0.0354 0.026 Uiso 1 1 calc R . .
C52 C -0.07625(17) 0.37592(10) 0.10894(11) 0.0168(4) Uani 1 1 d . . .
H52 H -0.1158 0.3743 0.1347 0.020 Uiso 1 1 calc R . .
C53 C 0.20953(17) 0.44785(9) 0.12896(10) 0.0143(4) Uani 1 1 d . . .
C54 C 0.17853(19) 0.48761(10) 0.08882(12) 0.0203(5) Uani 1 1 d . . .
H54 H 0.1286 0.4815 0.0563 0.024 Uiso 1 1 calc R . .
C55 C 0.2222(2) 0.53690(11) 0.09714(13) 0.0239(5) Uani 1 1 d . . .
H55 H 0.2013 0.5652 0.0708 0.029 Uiso 1 1 calc R . .
C56 C 0.2963(2) 0.54419(10) 0.14413(12) 0.0219(5) Uani 1 1 d . . .
H56 H 0.3284 0.5770 0.1497 0.026 Uiso 1 1 calc R . .
C57 C 0.32251(18) 0.50283(10) 0.18283(12) 0.0184(4) Uani 1 1 d . . .
H57 H 0.3727 0.5079 0.2154 0.022 Uiso 1 1 calc R . .
C58 C 0.09009(17) 0.43435(10) 0.39314(11) 0.0161(4) Uani 1 1 d . . .
C59 C 0.0568(2) 0.44256(12) 0.44727(13) 0.0260(6) Uani 1 1 d . . .
H59A H 0.0760 0.4125 0.4737 0.039 Uiso 1 1 calc R . .
H59B H -0.0102 0.4451 0.4371 0.039 Uiso 1 1 calc R . .
H59C H 0.0830 0.4754 0.4664 0.039 Uiso 1 1 calc R . .
C60 C 0.37895(17) 0.48235(10) 0.32562(11) 0.0176(4) Uani 1 1 d . . .
C61 C 0.4631(2) 0.50115(12) 0.36876(13) 0.0254(6) Uani 1 1 d . . .
H61A H 0.5116 0.4744 0.3727 0.038 Uiso 1 1 calc R . .
H61B H 0.4488 0.5067 0.4065 0.038 Uiso 1 1 calc R . .
H61C H 0.4840 0.5346 0.3553 0.038 Uiso 1 1 calc R . .
C62 C -0.0345(2) 0.58452(13) 0.30973(15) 0.0288(6) Uani 1 1 d . . .
H62A H -0.0124 0.6158 0.3335 0.043 Uiso 1 1 calc R . .
H62B H -0.0350 0.5538 0.3351 0.043 Uiso 1 1 calc R . .
H62C H -0.0967 0.5912 0.2864 0.043 Uiso 1 1 calc R . .
C63 C 0.0336(2) 0.61895(11) 0.23722(13) 0.0240(5) Uani 1 1 d . . .
H63A H 0.0569 0.6499 0.2622 0.029 Uiso 1 1 calc R . .
H63B H -0.0267 0.6284 0.2117 0.029 Uiso 1 1 calc R . .
C64 C 0.0997(2) 0.60429(11) 0.20120(13) 0.0233(5) Uani 1 1 d . . .
H64A H 0.0717 0.5769 0.1724 0.028 Uiso 1 1 calc R . .
H64B H 0.1128 0.6359 0.1798 0.028 Uiso 1 1 calc R . .
C65 C 0.2469(2) 0.62503(11) 0.26411(15) 0.0283(6) Uani 1 1 d . . .
H65A H 0.2600 0.6484 0.2341 0.042 Uiso 1 1 calc R . .
H65B H 0.3040 0.6087 0.2860 0.042 Uiso 1 1 calc R . .
H65C H 0.2196 0.6458 0.2906 0.042 Uiso 1 1 calc R . .
C66 C 0.2413(2) -0.00323(13) 0.41905(15) 0.0310(7) Uani 1 1 d . . .
C67 C 0.1931(3) 0.59092(14) 0.48292(15) 0.0369(8) Uani 1 1 d . . .
C69 C 0.6194(3) 0.41858(17) 0.3138(2) 0.0438(9) Uani 1 1 d . . .
H69A H 0.6442 0.4143 0.3558 0.066 Uiso 1 1 calc R . .
H69B H 0.6509 0.3942 0.2929 0.066 Uiso 1 1 calc R . .
H69C H 0.5537 0.4106 0.3040 0.066 Uiso 1 1 calc R . .
C70 C 0.5975(3) 0.47924(16) 0.23725(18) 0.0415(8) Uani 1 1 d . . .
H70A H 0.5354 0.4636 0.2249 0.050 Uiso 1 1 calc R . .
H70B H 0.6374 0.4618 0.2151 0.050 Uiso 1 1 calc R . .
C71 C 0.5932(3) 0.53796(17) 0.22535(19) 0.0447(9) Uani 1 1 d . . .
H71A H 0.6522 0.5547 0.2448 0.054 Uiso 1 1 calc R . .
H71B H 0.5823 0.5444 0.1830 0.054 Uiso 1 1 calc R . .
C72 C 0.5141(3) 0.61610(18) 0.2382(2) 0.0552(12) Uani 1 1 d . . .
H72A H 0.4632 0.6295 0.2533 0.083 Uiso 1 1 calc R . .
H72B H 0.5028 0.6242 0.1967 0.083 Uiso 1 1 calc R . .
H72C H 0.5713 0.6331 0.2590 0.083 Uiso 1 1 calc R . .
C73 C 0.4091(11) 0.6556(3) 0.9467(4) 0.212(8) Uani 1 1 d D . .
H73A H 0.3777 0.6467 0.9066 0.317 Uiso 1 1 calc R . .
H73B H 0.3874 0.6322 0.9736 0.317 Uiso 1 1 calc R . .
H73C H 0.4753 0.6510 0.9520 0.317 Uiso 1 1 calc R . .
C74 C 0.3909(3) 0.7073(2) 0.95798(18) 0.0591(14) Uani 1 1 d D . .
H74A H 0.4263 0.7181 0.9971 0.071 Uiso 1 1 calc R . .
H74B H 0.3248 0.7124 0.9556 0.071 Uiso 1 1 calc R . .
C75 C 0.4405(4) 0.7886(2) 0.9253(3) 0.0886(18) Uani 1 1 d D . .
H75A H 0.4921 0.7890 0.9603 0.106 Uiso 1 1 calc R . .
H75B H 0.3862 0.8052 0.9348 0.106 Uiso 1 1 calc R . .
C76 C 0.4650(4) 0.8155(2) 0.8765(3) 0.0886(18) Uani 1 1 d D . .
H76A H 0.5264 0.8043 0.8740 0.133 Uiso 1 1 calc R . .
H76B H 0.4646 0.8540 0.8825 0.133 Uiso 1 1 calc R . .
H76C H 0.4205 0.8064 0.8404 0.133 Uiso 1 1 calc R . .
C77 C 0.0712(3) 0.31005(16) 0.51683(18) 0.0462(9) Uani 1 1 d . . .
H77A H 0.0793 0.3244 0.4800 0.069 Uiso 1 1 calc R . .
H77B H 0.0064 0.3014 0.5130 0.069 Uiso 1 1 calc R . .
H77C H 0.1082 0.2778 0.5267 0.069 Uiso 1 1 calc R . .
C78 C 0.1007(3) 0.34991(15) 0.56329(18) 0.0421(9) Uani 1 1 d . . .
H78A H 0.0574 0.3801 0.5568 0.051 Uiso 1 1 calc R . .
H78B H 0.1009 0.3339 0.6015 0.051 Uiso 1 1 calc R . .
C79 C 0.2224(4) 0.4063(2) 0.6070(2) 0.0642(14) Uani 1 1 d . . .
H79A H 0.2296 0.3899 0.6458 0.077 Uiso 1 1 calc R . .
H79B H 0.1780 0.4358 0.6033 0.077 Uiso 1 1 calc R . .
C80 C 0.3126(4) 0.4267(3) 0.6005(3) 0.090(2) Uani 1 1 d . . .
H80A H 0.3543 0.3968 0.6003 0.135 Uiso 1 1 calc R . .
H80B H 0.3389 0.4504 0.6330 0.135 Uiso 1 1 calc R . .
H80C H 0.3038 0.4463 0.5639 0.135 Uiso 1 1 calc R . .
Ca1 Ca 0.15241(3) 0.511365(18) 0.29562(2) 0.01362(9) Uani 1 1 d . . .
F1 F 0.24357(19) -0.04398(9) 0.38306(12) 0.0507(6) Uani 1 1 d . . .
F2 F 0.23586(16) -0.02401(9) 0.47003(10) 0.0438(5) Uani 1 1 d . . .
F3 F 0.32124(15) 0.02200(10) 0.42786(13) 0.0549(7) Uani 1 1 d . . .
F4 F 0.1163(2) 0.56524(11) 0.48304(14) 0.0650(8) Uani 1 1 d . . .
F5 F 0.2461(3) 0.58918(14) 0.53663(10) 0.0724(9) Uani 1 1 d . . .
F6 F 0.1694(2) 0.64129(9) 0.47117(11) 0.0605(8) Uani 1 1 d . . .
F7 F 0.2098(2) 0.74869(12) 0.01612(12) 0.0706(9) Uani 1 1 d . . .
Fe2 Fe 0.07781(2) 0.401163(12) 0.219452(14) 0.01003(6) Uani 1 1 d . . .
Fe1 Fe 0.28664(2) 0.398416(13) 0.246009(14) 0.01073(6) Uani 1 1 d . . .
Fe3 Fe 0.18953(2) 0.356079(12) 0.333892(14) 0.01018(6) Uani 1 1 d . . .
N1 N 0.12936(14) 0.28569(8) 0.36011(9) 0.0123(3) Uani 1 1 d . . .
N2 N -0.04583(14) 0.40246(8) 0.25495(9) 0.0137(3) Uani 1 1 d . . .
N3 N 0.32235(14) 0.35716(8) 0.39608(9) 0.0149(4) Uani 1 1 d . . .
N4 N 0.39968(14) 0.35046(8) 0.23560(9) 0.0149(4) Uani 1 1 d . . .
N5 N 0.01343(14) 0.38449(8) 0.13080(9) 0.0132(3) Uani 1 1 d . . .
N6 N 0.27939(14) 0.45550(8) 0.17596(9) 0.0147(4) Uani 1 1 d . . .
O1 O 0.08286(11) 0.33464(6) 0.26495(7) 0.0106(3) Uani 1 1 d . . .
O2 O 0.27913(11) 0.32872(6) 0.29077(7) 0.0113(3) Uani 1 1 d . . .
O3 O 0.18133(11) 0.37482(6) 0.18322(7) 0.0115(3) Uani 1 1 d . . .
O4 O 0.18975(11) 0.41657(6) 0.28415(7) 0.0111(3) Uani 1 1 d . . .
O5 O 0.07178(12) 0.47505(7) 0.20767(8) 0.0148(3) Uani 1 1 d . . .
H5A H 0.0423 0.4936 0.1733 0.018 Uiso 1 1 calc R . .
O6 O 0.38472(12) 0.43807(7) 0.29963(8) 0.0172(3) Uani 1 1 d . . .
O7 O 0.30963(13) 0.51047(8) 0.31467(9) 0.0215(4) Uani 1 1 d . . .
O8 O 0.13517(13) 0.39098(7) 0.39149(8) 0.0162(3) Uani 1 1 d . . .
O9 O 0.07304(13) 0.46749(7) 0.35341(8) 0.0185(3) Uani 1 1 d . . .
O10 O 0.18387(13) 0.58426(7) 0.23720(9) 0.0202(4) Uani 1 1 d . . .
O11 O 0.02434(14) 0.57403(7) 0.27238(9) 0.0206(4) Uani 1 1 d . . .
O12 O 0.18450(15) 0.57092(9) 0.37628(9) 0.0268(4) Uani 1 1 d . . .
O13 O 0.3307(2) 0.59591(13) 0.43799(12) 0.0498(8) Uani 1 1 d . . .
O14 O 0.2661(2) 0.50844(11) 0.44811(12) 0.0418(6) Uani 1 1 d . . .
O15 O 0.15462(19) 0.08183(10) 0.43216(12) 0.0400(6) Uani 1 1 d . . .
O16 O 0.1608(2) 0.05553(10) 0.33433(11) 0.0382(6) Uani 1 1 d . . .
O17 O 0.06718(17) 0.00574(9) 0.38621(11) 0.0342(5) Uani 1 1 d . . .
O18 O 0.18765(18) 0.67469(11) 0.10843(12) 0.0435(7) Uani 1 1 d . . .
O21 O 0.1902(2) 0.36816(12) 0.56322(13) 0.0471(7) Uani 1 1 d . . .
O24 O 0.52139(19) 0.56030(12) 0.24644(14) 0.0445(6) Uani 1 1 d . . .
O25 O 0.63306(18) 0.47111(11) 0.29772(12) 0.0394(6) Uani 1 1 d . . .
O27 O 0.4232(2) 0.74205(19) 0.90644(16) 0.0849(15) Uani 1 1 d D . .
S1 S 0.14487(5) 0.04050(3) 0.38948(3) 0.02464(14) Uani 1 1 d . . .
S2 S 0.25147(5) 0.56309(3) 0.43102(3) 0.02484(14) Uani 1 1 d . . .
C68B C 0.2332(15) 0.7638(7) 0.0689(11) 0.052(5) Uani 0.50 1 d P A 1
S3B S 0.26447(12) 0.71056(9) 0.12024(9) 0.0294(3) Uani 0.50 1 d P A 1
O19B O 0.2563(5) 0.7384(3) 0.1730(3) 0.0546(16) Uani 0.50 1 d P A 1
O20B O 0.3385(3) 0.7009(2) 0.1615(2) 0.0352(11) Uani 0.50 1 d P A 1
F8B F 0.2917(6) 0.8018(3) 0.0749(3) 0.087(3) Uani 0.50 1 d P A 1
F9B F 0.1498(4) 0.7831(2) 0.0667(2) 0.0510(12) Uani 0.50 1 d P A 1
C68A C 0.2545(11) 0.7550(6) 0.0697(7) 0.027(2) Uani 0.50 1 d P A 2
S3A S 0.27409(10) 0.69028(6) 0.10714(6) 0.0153(2) Uani 0.50 1 d P A 2
O19A O 0.3068(4) 0.65906(16) 0.0665(2) 0.0299(10) Uani 0.50 1 d P A 2
O20A O 0.3551(4) 0.6986(3) 0.1185(4) 0.0628(19) Uani 0.50 1 d P A 2
F8A F 0.3352(3) 0.77517(16) 0.0645(2) 0.0338(9) Uani 0.50 1 d P A 2
F9A F 0.2234(4) 0.79043(16) 0.1039(3) 0.0507(13) Uani 0.50 1 d P A 2
C101 C 0.4612(5) 0.4974(3) 0.0761(3) 0.0835(19) Uani 1 1 d . . .
N50 N 0.4692(7) 0.4554(3) 0.0959(4) 0.134(3) Uani 1 1 d . . .
C100 C 0.4511(6) 0.5527(3) 0.0516(4) 0.110(3) Uani 1 1 d . . .
H10A H 0.3925 0.5677 0.0552 0.165 Uiso 1 1 calc R . .
H10B H 0.4528 0.5516 0.0106 0.165 Uiso 1 1 calc R . .
H10C H 0.5015 0.5748 0.0732 0.165 Uiso 1 1 calc R . .

loop_
_atom_site_aniso_label
_atom_site_aniso_U_11
_atom_site_aniso_U_22
_atom_site_aniso_U_33
_atom_site_aniso_U_23
_atom_site_aniso_U_13
_atom_site_aniso_U_12
C1 0.0194(11) 0.0105(9) 0.0121(9) -0.0022(7) -0.0007(8) 0.0011(8)
C2 0.0179(10) 0.0118(9) 0.0112(9) -0.0015(7) 0.0027(8) 0.0025(7)
C3 0.0152(10) 0.0139(9) 0.0144(10) -0.0012(8) 0.0028(8) 0.0029(8)
C4 0.0154(10) 0.0085(8) 0.0156(10) -0.0011(7) 0.0017(8) 0.0014(7)
C5 0.0143(10) 0.0103(9) 0.0160(10) -0.0016(8) 0.0013(8) 0.0001(7)
C6 0.0157(10) 0.0094(9) 0.0154(10) -0.0024(7) 0.0006(8) -0.0004(7)
C7 0.0157(10) 0.0114(9) 0.0155(10) 0.0010(8) -0.0004(8) -0.0014(7)
C8 0.0128(9) 0.0125(9) 0.0134(10) 0.0014(7) -0.0017(8) -0.0029(7)
C9 0.0134(10) 0.0200(11) 0.0197(11) 0.0007(9) -0.0003(8) -0.0019(8)
C10 0.0145(10) 0.0256(13) 0.0241(13) -0.0017(10) -0.0008(9) -0.0044(9)
C11 0.0191(11) 0.0225(12) 0.0211(12) -0.0028(10) -0.0031(9) -0.0064(9)
C12 0.0190(11) 0.0174(11) 0.0191(11) -0.0040(9) -0.0017(9) -0.0034(9)
C13 0.0113(9) 0.0109(9) 0.0146(10) 0.0018(7) 0.0019(7) -0.0005(7)
C14 0.0140(9) 0.0100(9) 0.0137(10) 0.0002(7) 0.0019(8) -0.0009(7)
C15 0.0171(10) 0.0170(10) 0.0163(10) 0.0022(8) 0.0016(8) -0.0043(8)
C16 0.0251(12) 0.0172(11) 0.0190(12) 0.0052(9) 0.0034(10) -0.0054(9)
C17 0.0243(12) 0.0178(11) 0.0167(11) 0.0065(9) 0.0005(9) -0.0022(9)
C18 0.0167(10) 0.0131(9) 0.0163(10) 0.0030(8) 0.0010(8) 0.0012(8)
C19 0.0125(9) 0.0132(9) 0.0163(10) 0.0002(8) 0.0026(8) -0.0012(7)
C20 0.0165(11) 0.0200(11) 0.0215(12) 0.0023(9) 0.0069(9) 0.0008(8)
C21 0.0175(11) 0.0274(13) 0.0268(13) -0.0002(10) 0.0098(10) 0.0034(10)
C22 0.0165(11) 0.0195(11) 0.0294(14) -0.0018(10) 0.0074(10) 0.0049(9)
C23 0.0140(10) 0.0161(10) 0.0207(11) 0.0009(9) 0.0026(8) 0.0035(8)
C24 0.0147(10) 0.0110(9) 0.0162(10) 0.0017(8) 0.0036(8) 0.0034(7)
C25 0.0198(11) 0.0134(10) 0.0199(11) 0.0014(8) 0.0026(9) 0.0013(8)
C26 0.0252(12) 0.0158(11) 0.0224(12) 0.0069(9) 0.0028(10) 0.0029(9)
C27 0.0205(11) 0.0179(11) 0.0201(12) 0.0052(9) 0.0023(9) 0.0036(9)
C28 0.0157(10) 0.0186(11) 0.0175(11) 0.0055(9) 0.0012(8) 0.0019(8)
C29 0.0137(9) 0.0126(9) 0.0153(10) 0.0021(8) 0.0028(8) 0.0028(7)
C30 0.0115(9) 0.0132(9) 0.0127(9) 0.0015(7) 0.0004(7) 0.0012(7)
C31 0.0145(10) 0.0134(9) 0.0138(10) 0.0021(8) -0.0013(8) -0.0004(8)
C32 0.0130(10) 0.0227(12) 0.0192(11) 0.0029(9) -0.0013(8) -0.0025(8)
C33 0.0196(12) 0.0282(14) 0.0212(12) -0.0010(10) -0.0053(10) -0.0062(10)
C34 0.0253(13) 0.0309(14) 0.0176(12) -0.0069(10) -0.0051(10) -0.0045(11)
C35 0.0226(12) 0.0231(12) 0.0159(11) -0.0043(9) -0.0003(9) -0.0017(10)
C36 0.0129(9) 0.0138(9) 0.0167(10) 0.0008(8) 0.0023(8) 0.0023(7)
C37 0.0168(11) 0.0209(11) 0.0232(12) 0.0043(9) 0.0057(9) 0.0064(9)
C38 0.0225(13) 0.0304(14) 0.0307(15) 0.0056(12) 0.0129(11) 0.0112(11)
C39 0.0261(14) 0.0331(15) 0.0320(15) 0.0094(12) 0.0162(12) 0.0101(12)
C40 0.0222(12) 0.0253(12) 0.0212(12) 0.0051(10) 0.0098(10) 0.0057(10)
C41 0.0182(10) 0.0162(10) 0.0115(10) -0.0003(8) 0.0026(8) 0.0042(8)
C42 0.0220(12) 0.0210(11) 0.0179(11) -0.0012(9) 0.0057(9) 0.0075(9)
C43 0.0218(12) 0.0302(14) 0.0178(12) -0.0018(10) 0.0080(10) 0.0069(10)
C44 0.0223(12) 0.0268(13) 0.0173(11) 0.0001(10) 0.0075(9) 0.0031(10)
C45 0.0188(11) 0.0207(11) 0.0143(10) 0.0011(9) 0.0035(8) 0.0028(9)
C46 0.0140(9) 0.0164(10) 0.0114(9) -0.0013(8) 0.0019(7) 0.0035(8)
C47 0.0157(10) 0.0128(9) 0.0095(9) 0.0008(7) 0.0017(7) 0.0033(7)
C48 0.0149(10) 0.0122(9) 0.0127(9) -0.0003(7) 0.0000(8) 0.0030(7)
C49 0.0209(12) 0.0250(12) 0.0123(10) -0.0016(9) 0.0005(9) 0.0068(9)
C50 0.0206(12) 0.0293(13) 0.0164(11) -0.0064(10) -0.0034(9) 0.0087(10)
C51 0.0174(11) 0.0232(12) 0.0206(12) -0.0054(10) -0.0043(9) 0.0031(9)
C52 0.0150(10) 0.0145(10) 0.0192(11) -0.0013(8) 0.0009(8) 0.0003(8)
C53 0.0169(10) 0.0140(9) 0.0117(9) 0.0019(7) 0.0033(8) 0.0020(8)
C54 0.0243(12) 0.0175(11) 0.0177(11) 0.0057(9) 0.0021(9) 0.0041(9)
C55 0.0321(14) 0.0152(11) 0.0241(13) 0.0054(9) 0.0063(11) 0.0019(10)
C56 0.0282(13) 0.0149(10) 0.0237(13) 0.0023(9) 0.0086(10) -0.0014(9)
C57 0.0212(11) 0.0143(10) 0.0204(11) 0.0021(9) 0.0065(9) -0.0032(8)
C58 0.0175(10) 0.0149(10) 0.0167(10) -0.0027(8) 0.0055(8) -0.0021(8)
C59 0.0362(16) 0.0234(13) 0.0227(13) 0.0011(10) 0.0155(12) 0.0071(11)
C60 0.0161(10) 0.0172(10) 0.0184(11) 0.0009(9) 0.0021(8) -0.0043(8)
C61 0.0209(12) 0.0255(13) 0.0256(13) -0.0061(11) -0.0024(10) -0.0049(10)
C62 0.0303(15) 0.0253(13) 0.0345(16) -0.0010(12) 0.0150(13) 0.0078(11)
C63 0.0282(14) 0.0153(11) 0.0280(14) 0.0022(10) 0.0058(11) 0.0050(10)
C64 0.0264(13) 0.0175(11) 0.0252(13) 0.0046(10) 0.0046(10) 0.0050(10)
C65 0.0317(15) 0.0173(12) 0.0351(16) -0.0002(11) 0.0066(12) -0.0077(11)
C66 0.0302(15) 0.0236(13) 0.0363(17) 0.0099(12) 0.0023(13) -0.0014(11)
C67 0.062(2) 0.0294(15) 0.0226(14) -0.0027(12) 0.0169(15) 0.0006(15)
C69 0.0244(16) 0.048(2) 0.056(2) 0.0025(18) 0.0050(16) -0.0048(15)
C70 0.0396(19) 0.044(2) 0.041(2) -0.0036(16) 0.0105(16) -0.0077(16)
C71 0.045(2) 0.048(2) 0.044(2) -0.0018(17) 0.0175(18) -0.0086(17)
C72 0.054(3) 0.044(2) 0.076(3) 0.001(2) 0.031(2) -0.004(2)
C73 0.50(2) 0.087(5) 0.115(7) 0.063(5) 0.210(11) 0.135(9)
C74 0.038(2) 0.105(4) 0.0319(19) -0.009(2) 0.0031(16) 0.033(2)
C75 0.049(2) 0.056(3) 0.144(5) -0.041(3) -0.010(3) 0.0070(18)
C76 0.049(2) 0.056(3) 0.144(5) -0.041(3) -0.010(3) 0.0070(18)
C77 0.067(3) 0.0346(18) 0.037(2) 0.0070(15) 0.0142(19) 0.0043(18)
C78 0.061(3) 0.0323(17) 0.0374(19) 0.0084(14) 0.0198(18) 0.0078(16)
C79 0.063(3) 0.080(4) 0.054(3) -0.022(3) 0.022(2) -0.016(3)
C80 0.062(3) 0.139(6) 0.074(4) -0.053(4) 0.026(3) -0.045(4)
Ca1 0.0155(2) 0.01113(18) 0.0132(2) -0.00103(15) 0.00150(16) -0.00043(15)
F1 0.0618(16) 0.0302(11) 0.0647(16) 0.0025(11) 0.0240(13) 0.0120(11)
F2 0.0439(12) 0.0447(12) 0.0360(11) 0.0204(10) -0.0037(9) -0.0049(10)
F3 0.0271(10) 0.0441(13) 0.0853(19) 0.0299(13) -0.0024(11) -0.0071(9)
F4 0.076(2) 0.0529(16) 0.087(2) -0.0045(15) 0.0609(18) -0.0017(14)
F5 0.111(3) 0.086(2) 0.0180(10) -0.0042(12) 0.0106(13) 0.0179(19)
F6 0.116(3) 0.0291(11) 0.0409(13) -0.0094(10) 0.0278(15) 0.0117(13)
F7 0.096(2) 0.0573(17) 0.0430(15) 0.0233(13) -0.0130(15) -0.0143(16)
Fe2 0.01088(13) 0.00837(13) 0.01021(14) 0.00014(10) 0.00132(10) 0.00092(10)
Fe1 0.01069(13) 0.01000(13) 0.01097(14) 0.00074(11) 0.00156(11) 0.00045(10)
Fe3 0.01060(13) 0.00925(13) 0.00996(13) 0.00013(10) 0.00102(10) -0.00045(10)
N1 0.0130(8) 0.0107(8) 0.0126(8) 0.0006(6) 0.0017(7) 0.0002(6)
N2 0.0142(8) 0.0114(8) 0.0147(9) 0.0005(7) 0.0018(7) 0.0012(7)
N3 0.0151(9) 0.0152(9) 0.0127(9) -0.0009(7) 0.0000(7) -0.0003(7)
N4 0.0139(8) 0.0159(9) 0.0148(9) 0.0024(7) 0.0035(7) 0.0023(7)
N5 0.0135(8) 0.0116(8) 0.0129(8) -0.0007(7) -0.0001(7) 0.0021(6)
N6 0.0162(9) 0.0128(8) 0.0155(9) 0.0005(7) 0.0044(7) -0.0005(7)
O1 0.0104(7) 0.0091(6) 0.0120(7) 0.0009(5) 0.0021(5) -0.0009(5)
O2 0.0100(7) 0.0110(7) 0.0118(7) 0.0012(5) 0.0004(5) 0.0014(5)
O3 0.0137(7) 0.0104(7) 0.0095(7) -0.0001(5) 0.0013(5) 0.0014(5)
O4 0.0127(7) 0.0089(6) 0.0113(7) 0.0002(5) 0.0022(6) -0.0001(5)
O5 0.0186(8) 0.0098(7) 0.0148(8) 0.0000(6) 0.0018(6) 0.0010(6)
O6 0.0141(8) 0.0163(8) 0.0197(8) -0.0010(6) 0.0007(6) -0.0027(6)
O7 0.0184(9) 0.0167(8) 0.0275(10) -0.0030(7) 0.0020(7) -0.0010(7)
O8 0.0197(8) 0.0146(8) 0.0147(8) -0.0005(6) 0.0051(6) 0.0008(6)
O9 0.0206(9) 0.0179(8) 0.0168(8) 0.0016(7) 0.0043(7) 0.0007(7)
O10 0.0222(9) 0.0143(8) 0.0238(9) 0.0019(7) 0.0049(7) 0.0006(7)
O11 0.0240(9) 0.0163(8) 0.0224(9) 0.0003(7) 0.0075(7) 0.0040(7)
O12 0.0276(10) 0.0304(11) 0.0196(9) -0.0104(8) 0.0004(8) -0.0030(8)
O13 0.0423(15) 0.071(2) 0.0322(13) -0.0085(13) 0.0005(11) -0.0340(14)
O14 0.0488(16) 0.0341(13) 0.0429(15) 0.0062(11) 0.0117(12) 0.0115(11)
O15 0.0478(15) 0.0292(12) 0.0371(13) -0.0153(10) -0.0015(11) -0.0021(11)
O16 0.0531(16) 0.0301(12) 0.0254(11) 0.0075(9) -0.0023(10) -0.0065(11)
O17 0.0309(12) 0.0295(11) 0.0343(12) 0.0003(9) -0.0074(9) -0.0104(9)
O18 0.0345(13) 0.0391(14) 0.0457(15) 0.0150(12) -0.0126(11) -0.0174(11)
O21 0.0496(17) 0.0483(16) 0.0445(16) -0.0080(13) 0.0137(13) -0.0037(13)
O24 0.0351(14) 0.0448(15) 0.0561(18) 0.0020(13) 0.0161(13) -0.0073(11)
O25 0.0306(12) 0.0437(14) 0.0429(15) -0.0031(12) 0.0071(11) -0.0066(11)
O27 0.0316(15) 0.149(4) 0.065(2) -0.069(3) -0.0079(15) 0.015(2)
S1 0.0288(3) 0.0176(3) 0.0218(3) -0.0026(2) -0.0053(3) -0.0035(2)
S2 0.0269(3) 0.0276(3) 0.0185(3) -0.0040(3) 0.0025(2) -0.0073(3)
C68B 0.081(12) 0.023(7) 0.072(8) -0.010(5) 0.059(9) -0.012(6)
S3B 0.0206(7) 0.0323(9) 0.0312(9) 0.0048(7) -0.0017(6) -0.0051(7)
O19B 0.066(4) 0.058(4) 0.036(3) -0.010(3) 0.004(3) -0.014(3)
O20B 0.026(2) 0.051(3) 0.022(2) 0.006(2) -0.0075(17) -0.020(2)
F8B 0.091(5) 0.069(4) 0.086(5) 0.033(4) -0.008(4) -0.048(4)
F9B 0.059(3) 0.047(3) 0.053(3) 0.010(2) 0.025(3) 0.018(2)
C68A 0.046(6) 0.014(4) 0.029(4) -0.008(3) 0.023(4) -0.005(4)
S3A 0.0172(6) 0.0109(5) 0.0171(6) -0.0014(5) 0.0029(4) -0.0029(5)
O19A 0.047(3) 0.0130(16) 0.035(2) 0.0017(16) 0.021(2) 0.0082(17)
O20A 0.031(3) 0.070(5) 0.084(5) 0.011(4) 0.007(3) 0.018(3)
F8A 0.042(2) 0.0169(16) 0.049(3) -0.0035(16) 0.024(2) -0.0143(16)
F9A 0.072(4) 0.0206(19) 0.075(4) -0.004(2) 0.048(3) 0.009(2)
C101 0.088(5) 0.062(4) 0.106(5) 0.008(4) 0.032(4) -0.009(3)
N50 0.178(8) 0.085(5) 0.146(7) 0.017(5) 0.053(6) -0.017(5)
C100 0.093(6) 0.069(4) 0.165(9) -0.001(5) 0.026(6) -0.008(4)

loop_
_atom_type_symbol
_atom_type_description
_atom_type_scat_dispersion_real
_atom_type_scat_dispersion_imag
_atom_type_scat_source
C C 0.0033 0.0016 'International Tables Vol C Tables 4.2.6.8 and 6.1.1.4'
H H 0.0000 0.0000 'International Tables Vol C Tables 4.2.6.8 and 6.1.1.4'
N N 0.0061 0.0033 'International Tables Vol C Tables 4.2.6.8 and 6.1.1.4'
O O 0.0106 0.0060 'International Tables Vol C Tables 4.2.6.8 and 6.1.1.4'
F F 0.0171 0.0103 'International Tables Vol C Tables 4.2.6.8 and 6.1.1.4'
S S 0.1246 0.1234 'International Tables Vol C Tables 4.2.6.8 and 6.1.1.4'
Ca Ca 0.2262 0.3064 'International Tables Vol C Tables 4.2.6.8 and 6.1.1.4'
Fe Fe 0.3463 0.8444 'International Tables Vol C Tables 4.2.6.8 and 6.1.1.4'

loop_
_geom_angle_atom_site_label_1
_geom_angle_atom_site_label_2
_geom_angle_atom_site_label_3
_geom_angle
C6 C1 C2 120.4(2)
C6 C1 H1 119.8
C2 C1 H1 119.8
C1 C2 C3 119.2(2)
C1 C2 C41 122.1(2)
C3 C2 C41 118.6(2)
C4 C3 C2 120.7(2)
C4 C3 H3 119.6
C2 C3 H3 119.6
C5 C4 C3 119.4(2)
C5 C4 C24 118.8(2)
C3 C4 C24 121.7(2)
C4 C5 C6 120.7(2)
C4 C5 H5 119.7
C6 C5 H5 119.7
C1 C6 C5 119.4(2)
C1 C6 C7 119.4(2)
C5 C6 C7 121.1(2)
C8 C7 C12 119.5(2)
C8 C7 C6 123.2(2)
C12 C7 C6 117.3(2)
C9 C8 C7 118.1(2)
C9 C8 C13 118.6(2)
C7 C8 C13 123.2(2)
C10 C9 C8 121.8(3)
C10 C9 H9 119.1
C8 C9 H9 119.1
C11 C10 C9 120.2(3)
C11 C10 H10 119.9
C9 C10 H10 119.9
C10 C11 C12 119.1(2)
C10 C11 H11 120.4
C12 C11 H11 120.4
C11 C12 C7 121.2(3)
C11 C12 H12 119.4
C7 C12 H12 119.4
O1 C13 C14 106.27(18)
O1 C13 C19 105.24(17)
C14 C13 C19 114.04(19)
O1 C13 C8 112.53(19)
C14 C13 C8 111.29(18)
C19 C13 C8 107.40(18)
N1 C14 C15 121.3(2)
N1 C14 C13 114.75(19)
C15 C14 C13 123.8(2)
C16 C15 C14 118.9(2)
C16 C15 H15 120.6
C14 C15 H15 120.6
C17 C16 C15 119.6(2)
C17 C16 H16 120.2
C15 C16 H16 120.2
C18 C17 C16 118.4(2)
C18 C17 H17 120.8
C16 C17 H17 120.8
N1 C18 C17 122.4(2)
N1 C18 H18 118.8
C17 C18 H18 118.8
N2 C19 C20 122.0(2)
N2 C19 C13 111.9(2)
C20 C19 C13 126.1(2)
C19 C20 C21 119.0(2)
C19 C20 H20 120.5
C21 C20 H20 120.5
C22 C21 C20 119.0(3)
C22 C21 H21 120.5
C20 C21 H21 120.5
C23 C22 C21 119.0(2)
C23 C22 H22 120.5
C21 C22 H22 120.5
N2 C23 C22 122.0(2)
N2 C23 H23 119.0
C22 C23 H23 119.0
C25 C24 C29 119.0(2)
C25 C24 C4 117.6(2)
C29 C24 C4 123.3(2)
C26 C25 C24 121.9(2)
C26 C25 H25 119.1
C24 C25 H25 119.1
C25 C26 C27 119.1(2)
C25 C26 H26 120.4
C27 C26 H26 120.4
C26 C27 C28 119.6(2)
C26 C27 H27 120.2
C28 C27 H27 120.2
C27 C28 C29 121.8(2)
C27 C28 H28 119.1
C29 C28 H28 119.1
C28 C29 C24 118.4(2)
C28 C29 C30 118.7(2)
C24 C29 C30 122.9(2)
O2 C30 C36 106.71(18)
O2 C30 C31 105.38(18)
C36 C30 C31 113.21(19)
O2 C30 C29 112.19(18)
C36 C30 C29 109.89(19)
C31 C30 C29 109.42(19)
N3 C31 C32 122.0(2)
N3 C31 C30 112.8(2)
C32 C31 C30 125.2(2)
C31 C32 C33 118.8(3)
C31 C32 H32 120.6
C33 C32 H32 120.6
C34 C33 C32 119.4(2)
C34 C33 H33 120.3
C32 C33 H33 120.3
C33 C34 C35 119.2(3)
C33 C34 H34 120.4
C35 C34 H34 120.4
N3 C35 C34 121.5(3)
N3 C35 H35 119.2
C34 C35 H35 119.2
N4 C36 C37 121.5(2)
N4 C36 C30 114.9(2)
C37 C36 C30 123.5(2)
C38 C37 C36 118.7(2)
C38 C37 H37 120.6
C36 C37 H37 120.6
C39 C38 C37 119.5(3)
C39 C38 H38 120.2
C37 C38 H38 120.2
C40 C39 C38 118.7(3)
C40 C39 H39 120.6
C38 C39 H39 120.6
N4 C40 C39 122.2(3)
N4 C40 H40 118.9
C39 C40 H40 118.9
C42 C41 C46 119.2(2)
C42 C41 C2 117.7(2)
C46 C41 C2 122.9(2)
C43 C42 C41 121.4(3)
C43 C42 H42 119.3
C41 C42 H42 119.3
C44 C43 C42 119.5(2)
C44 C43 H43 120.3
C42 C43 H43 120.3
C43 C44 C45 119.8(3)
C43 C44 H44 120.1
C45 C44 H44 120.1
C44 C45 C46 121.9(2)
C44 C45 H45 119.1
C46 C45 H45 119.1
C45 C46 C41 118.2(2)
C45 C46 C47 118.7(2)
C41 C46 C47 123.1(2)
O3 C47 C48 106.74(19)
O3 C47 C53 105.22(18)
C48 C47 C53 112.84(18)
O3 C47 C46 111.48(18)
C48 C47 C46 110.63(19)
C53 C47 C46 109.79(19)
N5 C48 C49 121.1(2)
N5 C48 C47 115.2(2)
C49 C48 C47 123.5(2)
C48 C49 C50 118.9(3)
C48 C49 H49 120.6
C50 C49 H49 120.6
C51 C50 C49 119.6(2)
C51 C50 H50 120.2
C49 C50 H50 120.2
C50 C51 C52 118.6(2)
C50 C51 H51 120.7
C52 C51 H51 120.7
N5 C52 C51 121.9(3)
N5 C52 H52 119.0
C51 C52 H52 119.0
N6 C53 C54 122.1(2)
N6 C53 C47 112.35(19)
C54 C53 C47 125.5(2)
C53 C54 C55 118.6(3)
C53 C54 H54 120.7
C55 C54 H54 120.7
C56 C55 C54 119.4(2)
C56 C55 H55 120.3
C54 C55 H55 120.3
C57 C56 C55 118.7(2)
C57 C56 H56 120.7
C55 C56 H56 120.7
N6 C57 C56 122.3(3)
N6 C57 H57 118.8
C56 C57 H57 118.8
O9 C58 O8 124.2(2)
O9 C58 C59 120.5(2)
O8 C58 C59 115.4(2)
C58 C59 H59A 109.5
C58 C59 H59B 109.5
H59A C59 H59B 109.5
C58 C59 H59C 109.5
H59A C59 H59C 109.5
H59B C59 H59C 109.5
O7 C60 O6 123.2(2)
O7 C60 C61 119.5(2)
O6 C60 C61 117.2(2)
C60 C61 H61A 109.5
C60 C61 H61B 109.5
H61A C61 H61B 109.5
C60 C61 H61C 109.5
H61A C61 H61C 109.5
H61B C61 H61C 109.5
O11 C62 H62A 109.5
O11 C62 H62B 109.5
H62A C62 H62B 109.5
O11 C62 H62C 109.5
H62A C62 H62C 109.5
H62B C62 H62C 109.5
O11 C63 C64 107.8(2)
O11 C63 H63A 110.1
C64 C63 H63A 110.1
O11 C63 H63B 110.1
C64 C63 H63B 110.1
H63A C63 H63B 108.5
O10 C64 C63 110.9(2)
O10 C64 Ca1 45.08(11)
C63 C64 Ca1 82.46(15)
O10 C64 H64A 109.5
C63 C64 H64A 109.5
Ca1 C64 H64A 88.1
O10 C64 H64B 109.5
C63 C64 H64B 109.5
Ca1 C64 H64B 154.3
H64A C64 H64B 108.0
O10 C65 H65A 109.5
O10 C65 H65B 109.5
H65A C65 H65B 109.5
O10 C65 H65C 109.5
H65A C65 H65C 109.5
H65B C65 H65C 109.5
F3 C66 F2 107.1(3)
F3 C66 F1 107.7(3)
F2 C66 F1 107.0(3)
F3 C66 S1 112.1(2)
F2 C66 S1 111.7(3)
F1 C66 S1 111.0(2)
F4 C67 F6 106.1(4)
F4 C67 F5 107.6(3)
F6 C67 F5 107.5(3)
F4 C67 S2 112.1(2)
F6 C67 S2 112.1(2)
F5 C67 S2 111.2(3)
O25 C69 H69A 109.5
O25 C69 H69B 109.5
H69A C69 H69B 109.5
O25 C69 H69C 109.5
H69A C69 H69C 109.5
H69B C69 H69C 109.5
O25 C70 C71 108.7(3)
O25 C70 H70A 110.0
C71 C70 H70A 110.0
O25 C70 H70B 110.0
C71 C70 H70B 110.0
H70A C70 H70B 108.3
O24 C71 C70 109.1(3)
O24 C71 H71A 109.9
C70 C71 H71A 109.9
O24 C71 H71B 109.9
C70 C71 H71B 109.9
H71A C71 H71B 108.3
O24 C72 H72A 109.5
O24 C72 H72B 109.5
H72A C72 H72B 109.5
O24 C72 H72C 109.5
H72A C72 H72C 109.5
H72B C72 H72C 109.5
C74 C73 H73A 109.5
C74 C73 H73B 109.5
H73A C73 H73B 109.5
C74 C73 H73C 109.5
H73A C73 H73C 109.5
H73B C73 H73C 109.5
C73 C74 O27 104.5(4)
C73 C74 H74A 110.9
O27 C74 H74A 110.9
C73 C74 H74B 110.9
O27 C74 H74B 110.9
H74A C74 H74B 108.9
O27 C75 C76 102.7(6)
O27 C75 H75A 111.2
C76 C75 H75A 111.2
O27 C75 H75B 111.2
C76 C75 H75B 111.2
H75A C75 H75B 109.1
C75 C76 H76A 109.5
C75 C76 H76B 109.5
H76A C76 H76B 109.5
C75 C76 H76C 109.5
H76A C76 H76C 109.5
H76B C76 H76C 109.5
C78 C77 H77A 109.5
C78 C77 H77B 109.5
H77A C77 H77B 109.5
C78 C77 H77C 109.5
H77A C77 H77C 109.5
H77B C77 H77C 109.5
O21 C78 C77 109.5(3)
O21 C78 H78A 109.8
C77 C78 H78A 109.8
O21 C78 H78B 109.8
C77 C78 H78B 109.8
H78A C78 H78B 108.2
O21 C79 C80 108.6(4)
O21 C79 H79A 110.0
C80 C79 H79A 110.0
O21 C79 H79B 110.0
C80 C79 H79B 110.0
H79A C79 H79B 108.4
C79 C80 H80A 109.5
C79 C80 H80B 109.5
H80A C80 H80B 109.5
C79 C80 H80C 109.5
H80A C80 H80C 109.5
H80B C80 H80C 109.5
O7 Ca1 O9 122.27(7)
O7 Ca1 O5 117.43(7)
O9 Ca1 O5 96.40(7)
O7 Ca1 O12 81.30(8)
O9 Ca1 O12 81.88(8)
O5 Ca1 O12 157.58(7)
O7 Ca1 O10 77.64(7)
O9 Ca1 O10 155.08(7)
O5 Ca1 O10 85.23(7)
O12 Ca1 O10 87.24(8)
O7 Ca1 O11 140.07(7)
O9 Ca1 O11 87.22(7)
O5 Ca1 O11 80.82(6)
O12 Ca1 O11 76.78(7)
O10 Ca1 O11 68.42(7)
O7 Ca1 O4 76.29(6)
O9 Ca1 O4 76.51(6)
O5 Ca1 O4 66.88(6)
O12 Ca1 O4 133.22(7)
O10 Ca1 O4 126.02(6)
O11 Ca1 O4 141.44(6)
O7 Ca1 C64 102.36(8)
O9 Ca1 C64 133.61(7)
O5 Ca1 C64 70.98(7)
O12 Ca1 C64 93.95(8)
O10 Ca1 C64 24.91(7)
O11 Ca1 C64 47.37(7)
O4 Ca1 C64 130.59(7)
O7 Ca1 Fe2 107.01(5)
O9 Ca1 Fe2 76.66(5)
O5 Ca1 Fe2 32.80(4)
O12 Ca1 Fe2 158.21(6)
O10 Ca1 Fe2 114.02(5)
O11 Ca1 Fe2 105.65(5)
O4 Ca1 Fe2 36.88(4)
C64 Ca1 Fe2 103.55(6)
O7 Ca1 S2 68.15(5)
O9 Ca1 S2 78.31(5)
O5 Ca1 S2 174.03(5)
O12 Ca1 S2 19.78(6)
O10 Ca1 S2 98.40(5)
O11 Ca1 S2 96.07(5)
O4 Ca1 S2 113.99(4)
C64 Ca1 S2 110.65(6)
Fe2 Ca1 S2 145.74(2)
C68B F7 C68A 17.3(11)
O5 Fe2 O1 155.57(7)
O5 Fe2 O4 85.65(7)
O1 Fe2 O4 80.44(7)
O5 Fe2 O3 105.73(7)
O1 Fe2 O3 91.18(7)
O4 Fe2 O3 78.70(7)
O5 Fe2 N5 93.11(8)
O1 Fe2 N5 108.55(7)
O4 Fe2 N5 151.89(8)
O3 Fe2 N5 74.62(7)
O5 Fe2 N2 91.54(8)
O1 Fe2 N2 74.46(7)
O4 Fe2 N2 109.24(7)
O3 Fe2 N2 161.69(7)
N5 Fe2 N2 98.86(8)
O5 Fe2 Ca1 42.17(5)
O1 Fe2 Ca1 116.25(5)
O4 Fe2 Ca1 47.45(5)
O3 Fe2 Ca1 107.63(5)
N5 Fe2 Ca1 134.98(6)
N2 Fe2 Ca1 89.17(5)
O4 Fe1 O6 96.23(7)
O4 Fe1 O3 82.40(7)
O6 Fe1 O3 166.66(7)
O4 Fe1 O2 79.72(7)
O6 Fe1 O2 102.95(7)
O3 Fe1 O2 89.91(7)
O4 Fe1 N4 152.59(7)
O6 Fe1 N4 82.50(8)
O3 Fe1 N4 104.82(8)
O2 Fe1 N4 73.97(7)
O4 Fe1 N6 107.06(7)
O6 Fe1 N6 92.84(8)
O3 Fe1 N6 75.02(7)
O2 Fe1 N6 162.17(7)
N4 Fe1 N6 100.34(8)
O4 Fe3 O8 97.70(7)
O4 Fe3 O2 81.90(7)
O8 Fe3 O2 162.92(7)
O4 Fe3 O1 80.68(7)
O8 Fe3 O1 107.10(7)
O2 Fe3 O1 89.73(7)
O4 Fe3 N1 153.14(7)
O8 Fe3 N1 83.89(8)
O2 Fe3 N1 104.22(7)
O1 Fe3 N1 73.31(7)
O4 Fe3 N3 105.54(8)
O8 Fe3 N3 89.47(8)
O2 Fe3 N3 74.33(7)
O1 Fe3 N3 161.58(7)
N1 Fe3 N3 101.28(8)
C14 N1 C18 119.3(2)
C14 N1 Fe3 114.58(15)
C18 N1 Fe3 125.77(16)
C23 N2 C19 118.8(2)
C23 N2 Fe2 123.85(17)
C19 N2 Fe2 114.03(15)
C35 N3 C31 119.1(2)
C35 N3 Fe3 122.92(18)
C31 N3 Fe3 116.07(16)
C40 N4 C36 119.3(2)
C40 N4 Fe1 126.46(17)
C36 N4 Fe1 113.99(16)
C52 N5 C48 119.8(2)
C52 N5 Fe2 126.02(17)
C48 N5 Fe2 113.94(15)
C53 N6 C57 118.8(2)
C53 N6 Fe1 114.93(16)
C57 N6 Fe1 123.85(17)
C13 O1 Fe2 121.99(13)
C13 O1 Fe3 115.69(14)
Fe2 O1 Fe3 97.47(7)
C30 O2 Fe3 122.11(14)
C30 O2 Fe1 114.59(13)
Fe3 O2 Fe1 95.53(7)
C47 O3 Fe1 121.15(14)
C47 O3 Fe2 114.41(13)
Fe1 O3 Fe2 97.88(7)
Fe3 O4 Fe1 102.14(7)
Fe3 O4 Fe2 100.87(7)
Fe1 O4 Fe2 100.46(7)
Fe3 O4 Ca1 131.28(8)
Fe1 O4 Ca1 119.43(7)
Fe2 O4 Ca1 95.67(6)
Fe2 O5 Ca1 105.03(8)
Fe2 O5 H5A 127.5
Ca1 O5 H5A 127.5
C60 O6 Fe1 128.45(17)
C60 O7 Ca1 145.42(17)
C58 O8 Fe3 135.26(17)
C58 O9 Ca1 137.19(17)
C64 O10 C65 113.9(2)
C64 O10 Ca1 110.01(16)
C65 O10 Ca1 119.19(17)
C62 O11 C63 112.2(2)
C62 O11 Ca1 123.66(17)
C63 O11 Ca1 117.37(16)
S2 O12 Ca1 126.43(13)
S3A O18 S3B 25.89(9)
C79 O21 C78 112.2(3)
C71 O24 C72 112.8(3)
C69 O25 C70 111.5(3)
C75 O27 C74 107.4(5)
O15 S1 O16 116.09(16)
O15 S1 O17 114.90(17)
O16 S1 O17 114.87(15)
O15 S1 C66 103.34(16)
O16 S1 C66 102.62(17)
O17 S1 C66 102.22(15)
O13 S2 O14 117.1(2)
O13 S2 O12 113.87(16)
O14 S2 O12 114.09(16)
O13 S2 C67 102.93(19)
O14 S2 C67 104.18(17)
O12 S2 C67 102.08(16)
O13 S2 Ca1 119.19(12)
O14 S2 Ca1 84.43(12)
O12 S2 Ca1 33.80(9)
C67 S2 Ca1 127.26(14)
F7 C68B F8B 110.5(17)
F7 C68B F9B 92.1(16)
F8B C68B F9B 110.3(13)
F7 C68B S3B 114.0(12)
F8B C68B S3B 114.9(17)
F9B C68B S3B 112.9(14)
O20B S3B O18 121.6(3)
O20B S3B O19B 71.6(4)
O18 S3B O19B 103.8(3)
O20B S3B C68B 132.7(8)
O18 S3B C68B 105.7(8)
O19B S3B C68B 99.2(6)
S3B O19B O20B 49.9(3)
S3B O20B O19B 58.5(3)
F7 C68A F8A 102.8(12)
F7 C68A F9A 119.5(11)
F8A C68A F9A 104.6(12)
F7 C68A S3A 110.4(10)
F8A C68A S3A 109.5(9)
F9A C68A S3A 109.3(11)
O20A S3A O18 164.8(4)
O20A S3A O19A 75.6(5)
O18 S3A O19A 110.0(3)
O20A S3A C68A 89.3(6)
O18 S3A C68A 102.9(5)
O19A S3A C68A 101.8(5)
S3A O19A O20A 46.1(3)
S3A O20A O19A 58.4(4)
N50 C101 C100 178.6(9)
C101 C100 H10A 109.5
C101 C100 H10B 109.5
H10A C100 H10B 109.5
C101 C100 H10C 109.5
H10A C100 H10C 109.5
H10B C100 H10C 109.5

loop_
_geom_bond_atom_site_label_1
_geom_bond_atom_site_label_2
_geom_bond_distance
C1 C6 1.393(4)
C1 C2 1.393(3)
C1 H1 0.9500
C2 C3 1.395(3)
C2 C41 1.488(3)
C3 C4 1.391(3)
C3 H3 0.9500
C4 C5 1.384(3)
C4 C24 1.491(3)
C5 C6 1.397(3)
C5 H5 0.9500
C6 C7 1.484(3)
C7 C8 1.404(4)
C7 C12 1.404(3)
C8 C9 1.401(3)
C8 C13 1.556(3)
C9 C10 1.384(4)
C9 H9 0.9500
C10 C11 1.382(4)
C10 H10 0.9500
C11 C12 1.392(4)
C11 H11 0.9500
C12 H12 0.9500
C13 O1 1.407(3)
C13 C14 1.534(3)
C13 C19 1.537(3)
C14 N1 1.346(3)
C14 C15 1.390(3)
C15 C16 1.388(4)
C15 H15 0.9500
C16 C17 1.386(4)
C16 H16 0.9500
C17 C18 1.377(4)
C17 H17 0.9500
C18 N1 1.347(3)
C18 H18 0.9500
C19 N2 1.349(3)
C19 C20 1.381(4)
C20 C21 1.388(4)
C20 H20 0.9500
C21 C22 1.387(4)
C21 H21 0.9500
C22 C23 1.382(4)
C22 H22 0.9500
C23 N2 1.347(3)
C23 H23 0.9500
C24 C25 1.391(3)
C24 C29 1.410(3)
C25 C26 1.387(4)
C25 H25 0.9500
C26 C27 1.388(4)
C26 H26 0.9500
C27 C28 1.389(4)
C27 H27 0.9500
C28 C29 1.394(3)
C28 H28 0.9500
C29 C30 1.550(3)
C30 O2 1.402(3)
C30 C36 1.535(3)
C30 C31 1.541(3)
C31 N3 1.350(3)
C31 C32 1.382(3)
C32 C33 1.392(4)
C32 H32 0.9500
C33 C34 1.375(5)
C33 H33 0.9500
C34 C35 1.395(4)
C34 H34 0.9500
C35 N3 1.346(3)
C35 H35 0.9500
C36 N4 1.349(3)
C36 C37 1.391(3)
C37 C38 1.388(4)
C37 H37 0.9500
C38 C39 1.383(4)
C38 H38 0.9500
C39 C40 1.383(4)
C39 H39 0.9500
C40 N4 1.341(3)
C40 H40 0.9500
C41 C42 1.397(3)
C41 C46 1.415(3)
C42 C43 1.388(4)
C42 H42 0.9500
C43 C44 1.381(4)
C43 H43 0.9500
C44 C45 1.390(4)
C44 H44 0.9500
C45 C46 1.392(4)
C45 H45 0.9500
C46 C47 1.549(3)
C47 O3 1.408(3)
C47 C48 1.534(3)
C47 C53 1.537(3)
C48 N5 1.345(3)
C48 C49 1.389(3)
C49 C50 1.390(4)
C49 H49 0.9500
C50 C51 1.381(4)
C50 H50 0.9500
C51 C52 1.385(4)
C51 H51 0.9500
C52 N5 1.340(3)
C52 H52 0.9500
C53 N6 1.348(3)
C53 C54 1.383(3)
C54 C55 1.396(4)
C54 H54 0.9500
C55 C56 1.384(4)
C55 H55 0.9500
C56 C57 1.382(4)
C56 H56 0.9500
C57 N6 1.348(3)
C57 H57 0.9500
C58 O9 1.238(3)
C58 O8 1.291(3)
C58 C59 1.500(4)
C59 H59A 0.9800
C59 H59B 0.9800
C59 H59C 0.9800
C60 O7 1.235(3)
C60 O6 1.287(3)
C60 C61 1.499(4)
C61 H61A 0.9800
C61 H61B 0.9800
C61 H61C 0.9800
C62 O11 1.419(4)
C62 H62A 0.9800
C62 H62B 0.9800
C62 H62C 0.9800
C63 O11 1.432(3)
C63 C64 1.505(4)
C63 H63A 0.9900
C63 H63B 0.9900
C64 O10 1.436(3)
C64 Ca1 3.204(3)
C64 H64A 0.9900
C64 H64B 0.9900
C65 O10 1.438(3)
C65 H65A 0.9800
C65 H65B 0.9800
C65 H65C 0.9800
C66 F3 1.331(4)
C66 F2 1.337(4)
C66 F1 1.341(4)
C66 S1 1.821(3)
C67 F4 1.324(5)
C67 F6 1.330(4)
C67 F5 1.330(5)
C67 S2 1.815(4)
C69 O25 1.406(5)
C69 H69A 0.9800
C69 H69B 0.9800
C69 H69C 0.9800
C70 O25 1.419(5)
C70 C71 1.505(6)
C70 H70A 0.9900
C70 H70B 0.9900
C71 O24 1.411(5)
C71 H71A 0.9900
C71 H71B 0.9900
C72 O24 1.420(5)
C72 H72A 0.9800
C72 H72B 0.9800
C72 H72C 0.9800
C73 C74 1.370(8)
C73 H73A 0.9800
C73 H73B 0.9800
C73 H73C 0.9800
C74 O27 1.667(7)
C74 H74A 0.9900
C74 H74B 0.9900
C75 O27 1.259(6)
C75 C76 1.463(10)
C75 H75A 0.9900
C75 H75B 0.9900
C76 H76A 0.9800
C76 H76B 0.9800
C76 H76C 0.9800
C77 C78 1.478(6)
C77 H77A 0.9800
C77 H77B 0.9800
C77 H77C 0.9800
C78 O21 1.421(5)
C78 H78A 0.9900
C78 H78B 0.9900
C79 O21 1.411(6)
C79 C80 1.492(7)
C79 H79A 0.9900
C79 H79B 0.9900
C80 H80A 0.9800
C80 H80B 0.9800
C80 H80C 0.9800
Ca1 O7 2.297(2)
Ca1 O9 2.304(2)
Ca1 O5 2.3315(18)
Ca1 O12 2.387(2)
Ca1 O10 2.414(2)
Ca1 O11 2.448(2)
Ca1 O4 2.4829(16)
Ca1 Fe2 3.3541(6)
Ca1 S2 3.4522(8)
F7 C68B 1.27(2)
F7 C68A 1.296(17)
Fe2 O5 1.8811(17)
Fe2 O1 1.9845(16)
Fe2 O4 2.0229(16)
Fe2 O3 2.0598(17)
Fe2 N5 2.133(2)
Fe2 N2 2.217(2)
Fe1 O4 1.9448(17)
Fe1 O6 1.9709(18)
Fe1 O3 1.9849(16)
Fe1 O2 2.0686(16)
Fe1 N4 2.147(2)
Fe1 N6 2.179(2)
Fe3 O4 1.9273(16)
Fe3 O8 1.9602(18)
Fe3 O2 1.9992(17)
Fe3 O1 2.0669(16)
Fe3 N1 2.149(2)
Fe3 N3 2.178(2)
O5 H5A 0.9500
O12 S2 1.452(2)
O13 S2 1.426(3)
O14 S2 1.437(3)
O15 S1 1.435(2)
O16 S1 1.436(3)
O17 S1 1.447(2)
O18 S3A 1.365(3)
O18 S3B 1.440(3)
C68B F8B 1.28(2)
C68B F9B 1.333(18)
C68B S3B 1.80(2)
S3B O20B 1.315(5)
S3B O19B 1.465(7)
O19B O20B 1.631(9)
C68A F8A 1.348(19)
C68A F9A 1.361(13)
C68A S3A 1.846(17)
S3A O20A 1.201(7)
S3A O19A 1.420(5)
O19A O20A 1.615(9)
C101 N50 1.150(9)
C101 C100 1.503(10)
C100 H10A 0.9800
C100 H10B 0.9800
C100 H10C 0.9800
